data_7118031
loop_
_publ_author_name
'Chang Won Kang'
'Matthew P. Sarnowski'
'Sujeewa Ranatunga'
'Lukasz Wojtas'
'Rainer S. Metcalf'
'Wayne C. Guida'
'Juan R. Del Valle'

_publ_section_title
;
 Beta-Strand mimics based on tetrahydropyridazinedione (tpd) peptide
 stitching
;
_journal_name_full Chem.Commun.
_journal_page_first 16259
_journal_paper_doi 10.1039/C5cc07189E
_journal_volume 51
_journal_year 2015
_chemical_absolute_configuration ad
_chemical_formula_moiety 'C22 H22 N4 O5, C2 H6 O'
_chemical_formula_sum 'C24 H28 N4 O6'
_chemical_formula_weight 468.50
_chemical_name_common Fmoc-tpd-Ala-NH2
_chemical_name_systematic 10
_space_group_crystal_system orthorhombic
_space_group_IT_number 19
_space_group_name_Hall 'P 2ac 2ab'
_space_group_name_H-M_alt 'P 21 21 21'
_symmetry_space_group_name_Hall 'P 2ac 2ab'
_symmetry_space_group_name_H-M 'P 21 21 21'
_atom_sites_solution_hydrogens mixed
_audit_creation_date 2015-01-09
_audit_creation_method
;
Olex2 1.2
(compiled 2015.01.06 svn.r3119 for OlexSys, GUI svn.r4979)
;
_audit_update_record
;
2015-08-26 deposited with the CCDC.
2015-09-11 downloaded from the CCDC.
;
_cell_angle_alpha 90
_cell_angle_beta 90
_cell_angle_gamma 90
_cell_formula_units_Z 4
_cell_length_a 6.1328(2)
_cell_length_b 16.7206(4)
_cell_length_c 22.9284(6)
_cell_measurement_reflns_used 9768
_cell_measurement_temperature 100(2)
_cell_measurement_theta_max 68.86
_cell_measurement_theta_min 3.27
_cell_volume 2351.17(11)
_computing_cell_refinement 'SAINT v8.34A (Bruker, 2013)'
_computing_data_reduction 'SAINT v8.34A (Bruker, 2013)'
_computing_molecular_graphics 'Olex2 (Dolomanov et al., 2009)'
_computing_publication_material 'Olex2 (Dolomanov et al., 2009)'
_computing_structure_refinement 'XL (Sheldrick, 2008)'
_diffrn_ambient_temperature 99.99
_diffrn_measured_fraction_theta_full 0.986
_diffrn_measured_fraction_theta_max 0.992
_diffrn_measurement_device_type 'Bruker D8 Venture PHOTON 100 CMOS'
_diffrn_measurement_method 'omega scans'
_diffrn_radiation_monochromator mirrors
_diffrn_radiation_type CuK\a
_diffrn_radiation_wavelength 1.54178
_diffrn_reflns_av_R_equivalents 0.0419
_diffrn_reflns_av_unetI/netI 0.0307
_diffrn_reflns_laue_measured_fraction_full 0.986
_diffrn_reflns_laue_measured_fraction_max 0.992
_diffrn_reflns_limit_h_max 6
_diffrn_reflns_limit_h_min -7
_diffrn_reflns_limit_k_max 19
_diffrn_reflns_limit_k_min -19
_diffrn_reflns_limit_l_max 27
_diffrn_reflns_limit_l_min -27
_diffrn_reflns_number 19352
_diffrn_reflns_point_group_measured_fraction_full 0.981
_diffrn_reflns_point_group_measured_fraction_max 0.988
_diffrn_reflns_theta_full 67.679
_diffrn_reflns_theta_max 67.400
_diffrn_reflns_theta_min 3.271
_diffrn_source 'INCOATEC Imus micro-focus source'
_diffrn_standards_number 0
_exptl_absorpt_coefficient_mu 0.798
_exptl_absorpt_correction_T_max 0.7532
_exptl_absorpt_correction_T_min 0.6794
_exptl_absorpt_correction_type multi-scan
_exptl_absorpt_process_details
;
SADABS-2014/4 (Bruker,2014/4) was used for absorption correction.
wR2(int) was 0.1086 before and 0.0678 after correction.
The Ratio of minimum to maximum transmission is 0.9020.
The \l/2 correction factor is 0.00150.
;
_exptl_crystal_colour colorless
_exptl_crystal_density_diffrn 1.324
_exptl_crystal_description plate
_exptl_crystal_F_000 992
_exptl_crystal_size_max 0.11
_exptl_crystal_size_mid 0.09
_exptl_crystal_size_min 0.01
_refine_diff_density_max 0.196
_refine_diff_density_min -0.174
_refine_diff_density_rms 0.034
_refine_ls_abs_structure_details
;
 Flack x determined using 1507 quotients [(I+)-(I-)]/[(I+)+(I-)]
 (Parsons, Flack and Wagner, Acta Cryst. B69 (2013) 249-259).
;
_refine_ls_abs_structure_Flack -0.15(11)
_refine_ls_extinction_coef .
_refine_ls_extinction_method none
_refine_ls_goodness_of_fit_ref 1.051
_refine_ls_hydrogen_treatment mixed
_refine_ls_matrix_type full
_refine_ls_number_parameters 378
_refine_ls_number_reflns 4184
_refine_ls_number_restraints 70
_refine_ls_restrained_S_all 1.085
_refine_ls_R_factor_all 0.0449
_refine_ls_R_factor_gt 0.0395
_refine_ls_shift/su_max 0.000
_refine_ls_shift/su_mean 0.000
_refine_ls_structure_factor_coef Fsqd
_refine_ls_weighting_details 'w=1/[\s^2^(Fo^2^)+(0.0438P)^2^+0.6271P] where P=(Fo^2^+2Fc^2^)/3'
_refine_ls_weighting_scheme calc
_refine_ls_wR_factor_gt 0.0932
_refine_ls_wR_factor_ref 0.0963
_reflns_Friedel_coverage 0.716
_reflns_friedel_fraction_full 0.975
_reflns_friedel_fraction_max 0.983
_reflns_number_gt 3827
_reflns_number_total 4184
_reflns_threshold_expression 'I > 2\s(I)'
_cod_data_source_file c5cc07189e2.cif
_cod_data_source_block ms113_0m
_cod_database_code 7118031
_shelxl_version_number 2014/6
_shelx_space_group_comment
;
The symmetry employed for this shelxl refinement is uniquely defined
by the following loop, which should always be used as a source of
symmetry information in preference to the above space-group names.
They are only intended as comments.
;
_shelx_estimated_absorpt_t_max 0.992
_shelx_estimated_absorpt_t_min 0.917
_olex2_refinement_description
;
1. Fixed Uiso
 At 1.2 times of:
  All C(H) groups, All C(H,H) groups, All N(H,H) groups
 At 1.5 times of:
  All C(H,H,H) groups, All O(H) groups
2. Restrained distances
 C28-C27 = C30-C27
 1.52 with sigma of 0.01
 C31-C30 = C33-C30 = C33-C16 = C16-C17 = C35-C17 = C35-C31
 1.39 with sigma of 0.01
 C34-C2 = C2-C13 = C32-C13 = C32-C28 = C29-C28 = C34-C29
 1.39 with sigma of 0.01
 C33-C32
 1.48 with sigma of 0.01
 O23-C25
 1.36 with sigma of 0.01
 O24-C25
 1.205 with sigma of 0.01
 C32-C30 = C33-C28
 2.34 with sigma of 0.02
 C30-C28
 2.37 with sigma of 0.02
 C27-C32 = C33-C27
 2.41 with sigma of 0.02
 O24-O23
 2.27 with sigma of 0.02
 C27-O23
 2.44 with sigma of 0.02
 C16-C31 = C17-C30 = C33-C35 = C13-C29 = C34-C32 = C2-C28
 2.79 with sigma of 0.02
 C33-C17 = C30-C35 = C2-C32 = C34-C28
 2.4 with sigma of 0.02
 C16-C35 = C33-C31 = C13-C28 = C2-C29
 2.4 with sigma of 0.02
 N2-C25
 1.34 with sigma of 0.01
 O23-N2
 2.21 with sigma of 0.02
 N2-O24
 2.26 with sigma of 0.02
 C27-C26
 1.51 with sigma of 0.01
 H29_$1-H20B
 -2.2 with sigma of 0.02
3. Restrained planarity
 C2, C13, C28, C29, C32, C34
 with sigma of 0.01
 C16, C17, C30, C31, C33, C35
 with sigma of 0.01
 C27, C30, C28, C32, C33
 with sigma of 0.01
 N2, O23, C25, O24
 with sigma of 0.01
4. Uiso/Uaniso restraints and constraints
C3 \\sim C34: within 2A with sigma of 0.01 and sigma for terminal atoms of 0.02
C14 \\sim C32: within 2A with sigma of 0.01 and sigma for terminal atoms of 0.02
C8 \\sim C25: within 1.7A with sigma of 0.01 and sigma for terminal atoms of
0.02
5. Others
 Sof(H2B)=Sof(H2BB)=Sof(H13A)=Sof(H16A)=Sof(H17A)=Sof(C26)=Sof(H26A)=Sof(H26B)=
 Sof(C27)=Sof(H27)=Sof(O23)=Sof(C30)=Sof(C28)=Sof(C29)=Sof(H29)=Sof(C25)=
 Sof(O24)=Sof(C31)=Sof(H31)=Sof(C32)=Sof(C33)=Sof(C34)=Sof(H34)=Sof(C35)=
 Sof(H35)=1-FVAR(1)
 Sof(O1)=Sof(H2A)=Sof(O3)=Sof(H2AA)=Sof(C3)=Sof(H3)=Sof(C4)=Sof(H4A)=Sof(C5)=
 Sof(C6)=Sof(H6)=Sof(C7)=Sof(H7A)=Sof(H7B)=Sof(C8)=Sof(H13)=Sof(C14)=Sof(C15)=
 Sof(H16)=Sof(H17)=Sof(C18)=Sof(H18)=Sof(C19)=Sof(H19)=Sof(C1A)=FVAR(1)
6.a Ternary CH refined with riding coordinates:
 C1(H1), C6(H6), C10(H10), C27(H27)
6.b Secondary CH2 refined with riding coordinates:
 C7(H7A,H7B), C20(H20A,H20B), C1B(H1BA,H1BB), C26(H26A,H26B)
6.c Aromatic/amide H refined with riding coordinates:
 N2(H2B), C2(H2AA), C2(H2BB), C3(H3), C4(H4A), C13(H13), C13(H13A), C16(H16),
 C16(H16A), C17(H17), C17(H17A), C18(H18), C19(H19), C29(H29), C31(H31),
 C34(H34), C35(H35)
6.d Idealised Me refined as rotating group:
 C23(H23A,H23B,H23C), C24(H24A,H24B,H24C)
6.e Idealised tetrahedral OH refined as rotating group:
 O22(H22)
;
_olex2_submission_special_instructions 'No special instructions were received'

loop_
_space_group_symop_operation_xyz
'x, y, z'
'x+1/2, -y+1/2, -z'
'-x, y+1/2, -z+1/2'
'-x+1/2, -y, z+1/2'

loop_
_atom_site_label
_atom_site_type_symbol
_atom_site_fract_x
_atom_site_fract_y
_atom_site_fract_z
_atom_site_U_iso_or_equiv
_atom_site_adp_type
_atom_site_occupancy
_atom_site_site_symmetry_order
_atom_site_calc_flag
_atom_site_refinement_flags_posn
_atom_site_refinement_flags_adp
_atom_site_refinement_flags_occupancy
_atom_site_disorder_assembly
_atom_site_disorder_group
O1 O 0.5224(4) 0.50523(16) 0.60024(10) 0.0333(6) Uani 0.842(6) 1 d . . P A 1
N2 N 0.2333(4) 0.57864(14) 0.57972(10) 0.0319(5) Uani 1 1 d D . . . .
H2B H 0.3309 0.5972 0.5550 0.038 Uiso 0.158(6) 1 calc R . P A 2
H2A H 0.332(7) 0.605(2) 0.5638(18) 0.038 Uiso 0.842(6) 1 d R . P A 1
O6 O -0.3518(4) 0.83105(15) 0.71094(11) 0.0545(7) Uani 1 1 d . . . . .
O4 O 0.2715(3) 0.70137(15) 0.65722(9) 0.0459(5) Uani 1 1 d . . . . .
O5 O -0.4559(3) 0.68871(12) 0.53358(8) 0.0363(5) Uani 1 1 d . . . . .
C1 C 0.0391(4) 0.62158(15) 0.59509(11) 0.0291(6) Uani 1 1 d . . . . .
H1 H -0.0622 0.5848 0.6163 0.035 Uiso 1 1 calc R . . . .
N1 N -0.0662(4) 0.74878(15) 0.63822(10) 0.0353(5) Uani 1 1 d . . . . .
O3 O 0.2036(7) 0.4821(2) 0.64816(13) 0.0378(8) Uani 0.842(6) 1 d . . P A 1
N4 N -0.2655(4) 0.73646(14) 0.60972(11) 0.0334(5) Uani 1 1 d . . . . .
C2 C 1.0947(6) 0.4088(2) 0.44524(14) 0.0498(9) Uani 1 1 d D . . . .
H2AA H 1.1999 0.4164 0.4153 0.060 Uiso 0.842(6) 1 calc R . P A 1
H2BB H 1.1775 0.4089 0.4102 0.060 Uiso 0.158(6) 1 calc R . P A 2
C3 C 0.9052(8) 0.4544(3) 0.44522(19) 0.0461(11) Uani 0.842(6) 1 d . U P A 1
H3 H 0.8830 0.4926 0.4151 0.055 Uiso 0.842(6) 1 calc R . P A 1
C4 C 0.7468(8) 0.4454(2) 0.48845(16) 0.0409(9) Uani 0.842(6) 1 d . . P A 1
H4A H 0.6174 0.4767 0.4880 0.049 Uiso 0.842(6) 1 calc R . P A 1
C5 C 0.7837(7) 0.3896(2) 0.53205(16) 0.0370(9) Uani 0.842(6) 1 d . . P A 1
C6 C 0.6446(6) 0.3688(2) 0.58456(16) 0.0357(9) Uani 0.842(6) 1 d . . P A 1
H6 H 0.4975 0.3491 0.5724 0.043 Uiso 0.842(6) 1 calc R . P A 1
C7 C 0.6257(6) 0.4372(2) 0.62740(15) 0.0355(9) Uani 0.842(6) 1 d . . P A 1
H7A H 0.5389 0.4200 0.6616 0.043 Uiso 0.842(6) 1 calc R . P A 1
H7B H 0.7727 0.4525 0.6413 0.043 Uiso 0.842(6) 1 calc R . P A 1
C8 C 0.3099(7) 0.5190(2) 0.61265(14) 0.0277(7) Uani 0.842(6) 1 d . U P A 1
C9 C 0.0934(5) 0.69263(19) 0.63425(11) 0.0343(6) Uani 1 1 d . . . . .
C10 C -0.0179(5) 0.8304(2) 0.65745(13) 0.0435(8) Uani 1 1 d . . . . .
H10 H 0.1381 0.8325 0.6700 0.052 Uiso 1 1 calc R . . . .
C11 C -0.1604(5) 0.85276(19) 0.70961(14) 0.0397(7) Uani 1 1 d . . . . .
N12 N -0.0673(5) 0.89928(18) 0.74863(12) 0.0446(7) Uani 1 1 d . . . . .
C13 C 1.1321(6) 0.3526(2) 0.48802(14) 0.0489(8) Uani 1 1 d D . . . .
H13 H 1.2611 0.3211 0.4877 0.059 Uiso 0.842(6) 1 calc R . P A 1
H13A H 1.2433 0.3140 0.4815 0.059 Uiso 0.158(6) 1 calc R . P A 2
C14 C 0.9757(8) 0.3429(2) 0.53200(17) 0.0396(10) Uani 0.842(6) 1 d . U P A 1
C15 C 0.9709(10) 0.2882(3) 0.5819(2) 0.0418(16) Uani 0.842(6) 1 d . . P A 1
C16 C 1.1183(6) 0.2296(2) 0.60024(15) 0.0521(9) Uani 1 1 d D . . . .
H16 H 1.2493 0.2203 0.5792 0.062 Uiso 0.842(6) 1 calc R . P A 1
H16A H 1.2296 0.2127 0.5742 0.062 Uiso 0.158(6) 1 calc R . P A 2
C17 C 1.0698(6) 0.1856(2) 0.64944(16) 0.0597(10) Uani 1 1 d D . . . .
H17 H 1.1666 0.1447 0.6620 0.072 Uiso 0.842(6) 1 calc R . P A 1
H17A H 1.1519 0.1382 0.6559 0.072 Uiso 0.158(6) 1 calc R . P A 2
C18 C 0.8780(11) 0.2008(3) 0.6811(3) 0.0551(18) Uani 0.842(6) 1 d . . P A 1
H18 H 0.8481 0.1703 0.7151 0.066 Uiso 0.842(6) 1 calc R . P A 1
C19 C 0.7314(8) 0.2593(2) 0.66382(19) 0.0423(9) Uani 0.842(6) 1 d . . P A 1
H19 H 0.6035 0.2698 0.6859 0.051 Uiso 0.842(6) 1 calc R . P A 1
C1A C 0.7771(7) 0.3021(2) 0.61326(17) 0.0373(8) Uani 0.842(6) 1 d . . P A 1
C20 C -0.0757(5) 0.65409(16) 0.54094(11) 0.0293(6) Uani 1 1 d . . . . .
H20A H 0.0204 0.6925 0.5205 0.035 Uiso 1 1 calc R . . . .
H20B H -0.1100 0.6098 0.5138 0.035 Uiso 1 1 calc DR . . . .
C21 C -0.2820(5) 0.69497(15) 0.55960(12) 0.0306(6) Uani 1 1 d . . . . .
O22 O 0.3620(4) 0.95633(19) 0.72673(16) 0.0769(9) Uani 1 1 d . . . . .
H22 H 0.4554 0.9218 0.7177 0.115 Uiso 1 1 calc GR . . . .
C23 C 0.3371(7) 1.0895(3) 0.76659(17) 0.0615(10) Uani 1 1 d . . . . .
H23A H 0.3926 1.1439 0.7612 0.092 Uiso 1 1 calc GR . . . .
H23B H 0.3554 1.0736 0.8074 0.092 Uiso 1 1 calc GR . . . .
H23C H 0.1821 1.0878 0.7563 0.092 Uiso 1 1 calc GR . . . .
C1B C 0.4616(6) 1.0330(2) 0.72810(16) 0.0564(9) Uani 1 1 d . . . . .
H1BA H 0.4680 1.0550 0.6881 0.068 Uiso 1 1 calc R . . . .
H1BB H 0.6128 1.0279 0.7427 0.068 Uiso 1 1 calc R . . . .
C24 C -0.0499(8) 0.8908(2) 0.60845(16) 0.0612(10) Uani 1 1 d . . . . .
H24A H 0.0383 0.8750 0.5747 0.092 Uiso 1 1 calc GR . . . .
H24B H -0.0043 0.9439 0.6218 0.092 Uiso 1 1 calc GR . . . .
H24C H -0.2041 0.8923 0.5973 0.092 Uiso 1 1 calc GR . . . .
H12A H -0.145(7) 0.913(2) 0.7772(18) 0.056(11) Uiso 1 1 d . . . . .
H12B H 0.080(8) 0.910(3) 0.7402(19) 0.073(14) Uiso 1 1 d . . . . .
H4 H -0.376(6) 0.748(2) 0.6293(14) 0.035(9) Uiso 1 1 d . . . . .
C26 C 0.501(2) 0.3943(9) 0.6089(7) 0.025(4) Uiso 0.158(6) 1 d D . P A 2
H26A H 0.4326 0.3531 0.5838 0.030 Uiso 0.158(6) 1 calc R . P A 2
H26B H 0.4512 0.3863 0.6496 0.030 Uiso 0.158(6) 1 calc R . P A 2
C27 C 0.7403(19) 0.3903(8) 0.6051(6) 0.028(4) Uiso 0.158(6) 1 d D . P A 2
H27 H 0.7911 0.4345 0.6312 0.034 Uiso 0.158(6) 1 calc R . P A 2
O23 O 0.445(2) 0.4750(9) 0.5883(6) 0.037(4) Uiso 0.158(6) 1 d D . P A 2
C30 C 0.847(3) 0.3176(8) 0.6293(6) 0.040(6) Uiso 0.158(6) 1 d D . P A 2
C28 C 0.858(2) 0.4054(8) 0.5484(6) 0.040(6) Uiso 0.158(6) 1 d D . P A 2
C29 C 0.817(2) 0.4620(8) 0.5065(7) 0.042(6) Uiso 0.158(6) 1 d D . P A 2
H29 H 0.7059 0.5003 0.5131 0.050 Uiso 0.158(6) 1 calc DR . P A 2
C25 C 0.253(2) 0.5067(7) 0.6068(5) 0.040(6) Uiso 0.158(6) 1 d D U P A 2
O24 O 0.137(3) 0.4718(13) 0.6407(9) 0.049(8) Uiso 0.158(6) 1 d D . P A 2
C31 C 0.798(3) 0.2738(11) 0.6786(7) 0.055(9) Uiso 0.158(6) 1 d D . P A 2
H31 H 0.6863 0.2911 0.7044 0.066 Uiso 0.158(6) 1 calc R . P A 2
C32 C 1.019(2) 0.3491(8) 0.5392(5) 0.051(7) Uiso 0.158(6) 1 d D U P A 2
C33 C 1.006(2) 0.2961(6) 0.5900(6) 0.040(12) Uiso 0.158(6) 1 d D . P A 2
C34 C 0.9335(19) 0.4649(8) 0.4547(7) 0.059(7) Uiso 0.158(6) 1 d D U P A 2
H34 H 0.9029 0.5048 0.4263 0.071 Uiso 0.158(6) 1 calc R . P A 2
C35 C 0.913(2) 0.2046(10) 0.6899(6) 0.033(9) Uiso 0.158(6) 1 d D . P A 2
H35 H 0.8849 0.1723 0.7232 0.039 Uiso 0.158(6) 1 calc R . P A 2

loop_
_atom_site_aniso_label
_atom_site_aniso_U_11
_atom_site_aniso_U_22
_atom_site_aniso_U_33
_atom_site_aniso_U_23
_atom_site_aniso_U_13
_atom_site_aniso_U_12
O1 0.0320(14) 0.0334(13) 0.0343(12) 0.0029(11) 0.0027(10) 0.0093(11)
N2 0.0301(14) 0.0322(12) 0.0333(12) 0.0048(10) 0.0045(10) 0.0052(10)
O6 0.0384(14) 0.0644(15) 0.0608(15) -0.0296(12) 0.0139(11) -0.0097(11)
O4 0.0277(12) 0.0706(15) 0.0393(11) -0.0171(10) -0.0052(9) 0.0054(10)
O5 0.0334(11) 0.0410(11) 0.0344(10) 0.0097(8) -0.0092(9) -0.0025(9)
C1 0.0274(14) 0.0316(13) 0.0282(13) 0.0062(11) 0.0020(11) 0.0019(11)
N1 0.0267(13) 0.0419(13) 0.0373(12) -0.0138(10) -0.0018(10) 0.0016(10)
O3 0.038(2) 0.0414(17) 0.0342(15) 0.0153(12) 0.0019(15) 0.0062(15)
N4 0.0244(13) 0.0405(13) 0.0353(12) -0.0072(10) -0.0002(11) 0.0033(10)
C2 0.049(2) 0.063(2) 0.0375(17) -0.0122(16) 0.0034(15) -0.0036(16)
C3 0.067(3) 0.040(2) 0.0310(19) -0.0102(16) 0.0015(19) -0.0013(19)
C4 0.053(2) 0.0361(18) 0.0336(18) -0.0083(16) -0.0046(18) 0.0064(18)
C5 0.043(2) 0.0317(18) 0.0361(18) -0.0118(15) -0.0054(18) 0.0045(16)
C6 0.037(2) 0.0312(17) 0.0391(19) -0.0036(15) -0.0113(16) 0.0000(14)
C7 0.035(2) 0.0358(19) 0.0358(18) 0.0027(15) -0.0032(14) 0.0061(14)
C8 0.031(2) 0.0318(17) 0.0205(15) -0.0001(13) -0.0002(14) 0.0046(15)
C9 0.0289(16) 0.0477(17) 0.0262(13) -0.0036(12) 0.0031(11) 0.0030(12)
C10 0.0359(17) 0.0509(18) 0.0438(17) -0.0188(14) 0.0051(13) -0.0064(14)
C11 0.0387(18) 0.0412(16) 0.0393(16) -0.0114(13) 0.0034(13) 0.0002(13)
N12 0.0379(17) 0.0589(18) 0.0370(14) -0.0177(13) 0.0040(12) 0.0007(13)
C13 0.043(2) 0.059(2) 0.0445(18) -0.0195(16) -0.0019(14) 0.0050(16)
C14 0.042(2) 0.040(2) 0.0367(19) -0.0179(16) -0.0053(17) 0.0005(16)
C15 0.045(3) 0.035(2) 0.045(2) -0.0154(19) -0.011(2) 0.0040(18)
C16 0.050(2) 0.055(2) 0.0510(19) -0.0107(16) -0.0114(16) 0.0158(16)
C17 0.063(3) 0.054(2) 0.062(2) -0.0014(18) -0.0141(19) 0.0245(18)
C18 0.067(3) 0.042(3) 0.056(3) 0.002(2) -0.018(3) 0.005(2)
C19 0.046(2) 0.0302(18) 0.051(2) -0.0031(17) -0.005(2) 0.0041(17)
C1A 0.041(2) 0.0304(17) 0.0401(19) -0.0088(15) -0.0086(18) 0.0024(16)
C20 0.0364(15) 0.0270(13) 0.0246(13) 0.0020(10) 0.0000(11) 0.0002(11)
C21 0.0361(17) 0.0243(13) 0.0315(13) 0.0085(11) -0.0003(12) -0.0038(11)
O22 0.0389(15) 0.0777(19) 0.114(3) -0.0296(19) 0.0066(15) -0.0033(14)
C23 0.061(3) 0.069(2) 0.055(2) 0.0023(19) 0.0027(18) 0.009(2)
C1B 0.049(2) 0.066(2) 0.054(2) -0.0010(17) -0.0055(17) 0.0059(18)
C24 0.087(3) 0.0475(19) 0.0489(19) -0.0158(16) 0.020(2) -0.0165(19)

loop_
_atom_type_symbol
_atom_type_description
_atom_type_scat_dispersion_real
_atom_type_scat_dispersion_imag
_atom_type_scat_source
C C 0.0181 0.0091 'International Tables Vol C Tables 4.2.6.8 and 6.1.1.4'
H H 0.0000 0.0000 'International Tables Vol C Tables 4.2.6.8 and 6.1.1.4'
N N 0.0311 0.0180 'International Tables Vol C Tables 4.2.6.8 and 6.1.1.4'
O O 0.0492 0.0322 'International Tables Vol C Tables 4.2.6.8 and 6.1.1.4'

loop_
_geom_angle_atom_site_label_1
_geom_angle_atom_site_label_2
_geom_angle_atom_site_label_3
_geom_angle
_geom_angle_site_symmetry_1
_geom_angle_site_symmetry_3
C8 O1 C7 117.7(3) . .
C1 N2 H2B 123.1 . .
C1 N2 H2A 117(3) . .
C8 N2 H2A 112(3) . .
C8 N2 C1 121.8(3) . .
C25 N2 H2B 123.1 . .
C25 N2 C1 113.8(7) . .
N2 C1 H1 109.1 . .
N2 C1 C9 110.6(2) . .
N2 C1 C20 111.2(2) . .
C9 C1 H1 109.1 . .
C9 C1 C20 107.6(2) . .
C20 C1 H1 109.1 . .
N4 N1 C10 117.0(2) . .
C9 N1 N4 119.7(2) . .
C9 N1 C10 121.2(2) . .
N1 N4 H4 115(2) . .
C21 N4 N1 122.6(2) . .
C21 N4 H4 121(2) . .
C3 C2 H2AA 119.5 . .
C13 C2 H2AA 119.5 . .
C13 C2 H2BB 121.0 . .
C13 C2 C3 120.9(3) . .
C13 C2 C34 118.1(8) . .
C34 C2 H2BB 121.0 . .
C2 C3 H3 119.3 . .
C2 C3 C4 121.5(4) . .
C4 C3 H3 119.3 . .
C3 C4 H4A 121.0 . .
C5 C4 C3 118.1(4) . .
C5 C4 H4A 121.0 . .
C4 C5 C6 129.5(3) . .
C4 C5 C14 120.5(4) . .
C14 C5 C6 110.0(3) . .
C5 C6 H6 111.1 . .
C5 C6 C1A 102.1(3) . .
C7 C6 C5 112.6(3) . .
C7 C6 H6 111.1 . .
C7 C6 C1A 108.2(3) . .
C1A C6 H6 111.1 . .
O1 C7 C6 110.5(3) . .
O1 C7 H7A 109.6 . .
O1 C7 H7B 109.6 . .
C6 C7 H7A 109.6 . .
C6 C7 H7B 109.6 . .
H7A C7 H7B 108.1 . .
N2 C8 O1 110.2(3) . .
O3 C8 O1 125.0(3) . .
O3 C8 N2 124.8(4) . .
O4 C9 C1 122.8(3) . .
O4 C9 N1 122.2(3) . .
N1 C9 C1 114.8(2) . .
N1 C10 H10 108.2 . .
N1 C10 C11 110.4(3) . .
N1 C10 C24 111.7(3) . .
C11 C10 H10 108.2 . .
C24 C10 H10 108.2 . .
C24 C10 C11 110.0(3) . .
O6 C11 C10 119.6(3) . .
O6 C11 N12 124.9(3) . .
N12 C11 C10 115.4(3) . .
C11 N12 H12A 116(3) . .
C11 N12 H12B 113(3) . .
H12A N12 H12B 131(4) . .
C2 C13 H13 120.7 . .
C2 C13 H13A 118.1 . .
C2 C13 C14 118.5(3) . .
C14 C13 H13 120.7 . .
C32 C13 C2 123.8(7) . .
C32 C13 H13A 118.1 . .
C5 C14 C15 109.1(4) . .
C13 C14 C5 120.5(4) . .
C13 C14 C15 130.4(4) . .
C16 C15 C14 131.2(4) . .
C16 C15 C1A 120.5(4) . .
C1A C15 C14 108.2(4) . .
C15 C16 H16 120.6 . .
C17 C16 C15 118.7(4) . .
C17 C16 H16 120.6 . .
C17 C16 H16A 120.6 . .
C33 C16 H16A 120.6 . .
C33 C16 C17 118.7(7) . .
C16 C17 H17 119.8 . .
C16 C17 H17A 117.3 . .
C16 C17 C18 120.4(4) . .
C18 C17 H17 119.8 . .
C35 C17 C16 125.4(8) . .
C35 C17 H17A 117.3 . .
C17 C18 H18 119.2 . .
C19 C18 C17 121.6(5) . .
C19 C18 H18 119.2 . .
C18 C19 H19 121.0 . .
C18 C19 C1A 118.1(4) . .
C1A C19 H19 121.0 . .
C15 C1A C6 110.4(3) . .
C19 C1A C6 128.8(3) . .
C19 C1A C15 120.7(4) . .
C1 C20 H20A 110.0 . .
C1 C20 H20B 110.0 . .
H20A C20 H20B 108.3 . .
C21 C20 C1 108.6(2) . .
C21 C20 H20A 110.0 . .
C21 C20 H20B 110.0 . .
O5 C21 N4 121.6(3) . .
O5 C21 C20 123.7(2) . .
N4 C21 C20 114.5(2) . .
C1B O22 H22 109.5 . .
H23A C23 H23B 109.5 . .
H23A C23 H23C 109.5 . .
H23B C23 H23C 109.5 . .
C1B C23 H23A 109.5 . .
C1B C23 H23B 109.5 . .
C1B C23 H23C 109.5 . .
O22 C1B C23 111.2(3) . .
O22 C1B H1BA 109.4 . .
O22 C1B H1BB 109.4 . .
C23 C1B H1BA 109.4 . .
C23 C1B H1BB 109.4 . .
H1BA C1B H1BB 108.0 . .
C10 C24 H24A 109.5 . .
C10 C24 H24B 109.5 . .
C10 C24 H24C 109.5 . .
H24A C24 H24B 109.5 . .
H24A C24 H24C 109.5 . .
H24B C24 H24C 109.5 . .
H26A C26 H26B 108.9 . .
C27 C26 H26A 110.8 . .
C27 C26 H26B 110.8 . .
O23 C26 H26A 110.8 . .
O23 C26 H26B 110.8 . .
O23 C26 C27 104.6(11) . .
C26 C27 H27 104.0 . .
C26 C27 C30 117.0(11) . .
C26 C27 C28 121.5(11) . .
C30 C27 H27 104.0 . .
C30 C27 C28 104.2(9) . .
C28 C27 H27 104.0 . .
C25 O23 C26 117.2(12) . .
C31 C30 C27 129.9(13) . .
C33 C30 C27 106.4(9) . .
C33 C30 C31 123.6(12) . .
C29 C28 C27 129.1(12) . .
C32 C28 C27 111.2(9) . .
C32 C28 C29 119.6(11) . .
C28 C29 H29 119.0 . .
C28 C29 C34 122.1(13) . .
C34 C29 H29 119.0 . .
N2 C25 O23 106.1(11) . .
O24 C25 N2 132.2(16) . .
O24 C25 O23 121.7(15) . .
C30 C31 H31 120.4 . .
C35 C31 C30 119.2(13) . .
C35 C31 H31 120.4 . .
C13 C32 C28 117.8(11) . .
C13 C32 C33 137.3(13) . .
C28 C32 C33 104.8(9) . .
C16 C33 C30 118.0(10) . .
C16 C33 C32 128.4(13) . .
C30 C33 C32 113.5(9) . .
C2 C34 C29 118.6(13) . .
C2 C34 H34 120.7 . .
C29 C34 H34 120.7 . .
C17 C35 C31 115.1(12) . .
C17 C35 H35 122.4 . .
C31 C35 H35 122.4 . .

loop_
_geom_bond_atom_site_label_1
_geom_bond_atom_site_label_2
_geom_bond_distance
_geom_bond_site_symmetry_2
O1 C7 1.443(4) .
O1 C8 1.354(5) .
N2 H2B 0.8800 .
N2 H2A 0.83(4) .
N2 C1 1.435(4) .
N2 C8 1.336(4) .
N2 C25 1.360(12) .
O6 C11 1.229(4) .
O4 C9 1.221(4) .
O5 C21 1.227(3) .
C1 H1 1.0000 .
C1 C9 1.526(4) .
C1 C20 1.527(4) .
N1 N4 1.402(3) .
N1 C9 1.359(4) .
N1 C10 1.465(4) .
O3 C8 1.211(4) .
N4 C21 1.346(4) .
N4 H4 0.83(4) .
C2 H2AA 0.9500 .
C2 H2BB 0.9500 .
C2 C3 1.390(6) .
C2 C13 1.377(5) .
C2 C34 1.381(13) .
C3 H3 0.9500 .
C3 C4 1.396(6) .
C4 H4A 0.9500 .
C4 C5 1.386(5) .
C5 C6 1.516(5) .
C5 C14 1.413(6) .
C6 H6 1.0000 .
C6 C7 1.512(5) .
C6 C1A 1.529(5) .
C7 H7A 0.9900 .
C7 H7B 0.9900 .
C10 H10 1.0000 .
C10 C11 1.528(4) .
C10 C24 1.523(5) .
C11 N12 1.316(4) .
N12 H12A 0.84(4) .
N12 H12B 0.94(5) .
C13 H13 0.9500 .
C13 H13A 0.9500 .
C13 C14 1.402(6) .
C13 C32 1.366(10) .
C14 C15 1.464(6) .
C15 C16 1.398(6) .
C15 C1A 1.408(6) .
C16 H16 0.9500 .
C16 H16A 0.9500 .
C16 C17 1.379(5) .
C16 C33 1.327(11) .
C17 H17 0.9500 .
C17 H17A 0.9500 .
C17 C18 1.405(7) .
C17 C35 1.375(12) .
C18 H18 0.9500 .
C18 C19 1.385(7) .
C19 H19 0.9500 .
C19 C1A 1.391(5) .
C20 H20A 0.9900 .
C20 H20B 0.9900 .
C20 C21 1.500(4) .
O22 H22 0.8400 .
O22 C1B 1.421(5) .
C23 H23A 0.9800 .
C23 H23B 0.9800 .
C23 H23C 0.9800 .
C23 C1B 1.501(5) .
C1B H1BA 0.9900 .
C1B H1BB 0.9900 .
C24 H24A 0.9800 .
C24 H24B 0.9800 .
C24 H24C 0.9800 .
C26 H26A 0.9900 .
C26 H26B 0.9900 .
C26 C27 1.473(12) .
C26 O23 1.47(2) .
C27 H27 1.0000 .
C27 C30 1.489(11) .
C27 C28 1.508(11) .
O23 C25 1.363(13) .
C30 C31 1.380(12) .
C30 C33 1.376(12) .
C28 C29 1.373(12) .
C28 C32 1.376(12) .
C29 H29 0.9500 .
C29 C34 1.384(12) .
C25 O24 1.205(12) .
C31 H31 0.9500 .
C31 C35 1.379(13) .
C32 C33 1.465(11) .
C34 H34 0.9500 .
C35 H35 0.9500 .

loop_
_geom_torsion_atom_site_label_1
_geom_torsion_atom_site_label_2
_geom_torsion_atom_site_label_3
_geom_torsion_atom_site_label_4
_geom_torsion
_geom_torsion_site_symmetry_1
_geom_torsion_site_symmetry_2
_geom_torsion_site_symmetry_3
_geom_torsion_site_symmetry_4
N2 C1 C9 O4 -12.4(4) . . . .
N2 C1 C9 N1 162.9(2) . . . .
N2 C1 C20 C21 177.5(2) . . . .
C1 N2 C8 O1 -160.9(3) . . . .
C1 N2 C8 O3 19.6(6) . . . .
C1 N2 C25 O23 -179.0(7) . . . .
C1 N2 C25 O24 1.0(8) . . . .
C1 C20 C21 O5 -138.3(2) . . . .
C1 C20 C21 N4 38.2(3) . . . .
N1 N4 C21 O5 -175.8(2) . . . .
N1 N4 C21 C20 7.6(4) . . . .
N1 C10 C11 O6 -39.1(4) . . . .
N1 C10 C11 N12 145.0(3) . . . .
N4 N1 C9 O4 178.4(3) . . . .
N4 N1 C9 C1 3.0(4) . . . .
N4 N1 C10 C11 72.2(3) . . . .
N4 N1 C10 C24 -50.5(4) . . . .
C2 C3 C4 C5 0.3(6) . . . .
C2 C13 C14 C5 0.3(6) . . . .
C2 C13 C14 C15 179.4(5) . . . .
C2 C13 C32 C28 -0.3(4) . . . .
C2 C13 C32 C33 174.7(11) . . . .
C3 C2 C13 C14 -0.6(5) . . . .
C3 C4 C5 C6 178.4(4) . . . .
C3 C4 C5 C14 -0.6(6) . . . .
C4 C5 C6 C7 -65.2(5) . . . .
C4 C5 C6 C1A 178.9(4) . . . .
C4 C5 C14 C13 0.3(6) . . . .
C4 C5 C14 C15 -178.9(4) . . . .
C5 C6 C7 O1 61.6(4) . . . .
C5 C6 C1A C15 1.5(5) . . . .
C5 C6 C1A C19 179.6(4) . . . .
C5 C14 C15 C16 178.6(6) . . . .
C5 C14 C15 C1A -0.8(6) . . . .
C6 C5 C14 C13 -178.9(3) . . . .
C6 C5 C14 C15 1.9(5) . . . .
C7 O1 C8 N2 -173.7(3) . . . .
C7 O1 C8 O3 5.8(6) . . . .
C7 C6 C1A C15 -117.5(4) . . . .
C7 C6 C1A C19 60.6(5) . . . .
C8 O1 C7 C6 102.2(4) . . . .
C8 N2 C1 C9 89.0(4) . . . .
C8 N2 C1 C20 -151.5(3) . . . .
C9 C1 C20 C21 -61.3(3) . . . .
C9 N1 N4 C21 -31.1(4) . . . .
C9 N1 C10 C11 -124.4(3) . . . .
C9 N1 C10 C24 112.9(3) . . . .
C10 N1 N4 C21 132.6(3) . . . .
C10 N1 C9 O4 15.4(4) . . . .
C10 N1 C9 C1 -160.0(2) . . . .
C13 C2 C3 C4 0.3(6) . . . .
C13 C2 C34 C29 -0.1(5) . . . .
C13 C14 C15 C16 -0.5(10) . . . .
C13 C14 C15 C1A 180.0(4) . . . .
C13 C32 C33 C16 0.3(19) . . . .
C13 C32 C33 C30 -175.5(11) . . . .
C14 C5 C6 C7 113.9(4) . . . .
C14 C5 C6 C1A -2.0(4) . . . .
C14 C15 C16 C17 -179.2(5) . . . .
C14 C15 C1A C6 -0.5(6) . . . .
C14 C15 C1A C19 -178.8(4) . . . .
C15 C16 C17 C18 -1.4(7) . . . .
C16 C15 C1A C6 180.0(5) . . . .
C16 C15 C1A C19 1.7(8) . . . .
C16 C17 C18 C19 0.7(9) . . . .
C16 C17 C35 C31 0.0(5) . . . .
C17 C16 C33 C30 0.1(4) . . . .
C17 C16 C33 C32 -175.5(9) . . . .
C17 C18 C19 C1A 1.1(9) . . . .
C18 C19 C1A C6 179.8(5) . . . .
C18 C19 C1A C15 -2.3(7) . . . .
C1A C6 C7 O1 173.8(3) . . . .
C1A C15 C16 C17 0.2(8) . . . .
C20 C1 C9 O4 -134.0(3) . . . .
C20 C1 C9 N1 41.3(3) . . . .
C24 C10 C11 O6 84.6(4) . . . .
C24 C10 C11 N12 -91.3(4) . . . .
C26 C27 C30 C31 -38.4(14) . . . .
C26 C27 C30 C33 137.4(13) . . . .
C26 C27 C28 C29 40.7(15) . . . .
C26 C27 C28 C32 -135.0(13) . . . .
C26 O23 C25 N2 -176.7(13) . . . .
C26 O23 C25 O24 3.3(14) . . . .
C27 C26 O23 C25 -155.8(12) . . . .
C27 C30 C31 C35 175.3(10) . . . .
C27 C30 C33 C16 -176.3(9) . . . .
C27 C30 C33 C32 -0.1(4) . . . .
C27 C28 C29 C34 -175.9(9) . . . .
C27 C28 C32 C13 176.7(8) . . . .
C27 C28 C32 C33 0.2(4) . . . .
O23 C26 C27 C30 173.6(11) . . . .
O23 C26 C27 C28 -56.9(16) . . . .
C30 C27 C28 C29 175.5(9) . . . .
C30 C27 C28 C32 -0.2(3) . . . .
C30 C31 C35 C17 -0.1(6) . . . .
C28 C27 C30 C31 -175.6(9) . . . .
C28 C27 C30 C33 0.2(2) . . . .
C28 C29 C34 C2 0.3(6) . . . .
C28 C32 C33 C16 175.7(10) . . . .
C28 C32 C33 C30 -0.1(5) . . . .
C29 C28 C32 C13 0.5(4) . . . .
C29 C28 C32 C33 -176.0(8) . . . .
C25 N2 C1 C9 107.6(5) . . . .
C25 N2 C1 C20 -132.9(5) . . . .
C31 C30 C33 C16 -0.2(5) . . . .
C31 C30 C33 C32 176.1(8) . . . .
C32 C28 C29 C34 -0.4(5) . . . .
C33 C16 C17 C35 0.0(3) . . . .
C33 C30 C31 C35 0.2(5) . . . .
C34 C2 C13 C32 0.2(3) . . . .
